data_4114759
loop_
_publ_author_name
'Rhiana Bobb'
'Gamil Alhakimi'
'Lisa Studnicki'
'Alan Lough'
'Jik Chin'

_publ_section_title
;
 Stereoselective Recognition of an Aziridine with a Co(III) Complex: A
 Potential Transition-State Analogue for Catalytic Epoxidation
;
_journal_name_full 'Journal of the American Chemical Society'
_journal_page_first 4544
_journal_page_last 4545
_journal_paper_doi 10.1021/ja017418x
_journal_volume 124
_journal_year 2002
_chemical_formula_sum 'C55.5 H76 Cl1.5 Co N4 O3'
_chemical_formula_weight 959.31
_chemical_name_systematic
;
  ?
;
_space_group_IT_number 4
_symmetry_cell_setting monoclinic
_symmetry_space_group_name_Hall 'P 2yb'
_symmetry_space_group_name_H-M 'P 1 21 1'
_atom_sites_solution_hydrogens geom
_atom_sites_solution_primary direct
_atom_sites_solution_secondary difmap
_audit_creation_method SHELXL-97
_cell_angle_alpha 90.00
_cell_angle_beta 91.495(9)
_cell_angle_gamma 90.00
_cell_formula_units_Z 4
_cell_length_a 14.3448(4)
_cell_length_b 27.2950(7)
_cell_length_c 16.2612(5)
_cell_measurement_reflns_used 11861
_cell_measurement_temperature 150(1)
_cell_measurement_theta_max 26.73
_cell_measurement_theta_min 2.55
_cell_volume 6364.8(3)
_computing_cell_refinement 'Denzo-SMN (Otwinowski & Minor, 1997)'
_computing_data_collection 'Collect (Nonius BV, 1997-2001)'
_computing_data_reduction 'Denzo-SMN (Otwinowski & Minor, 1997)'
_computing_molecular_graphics 'SHELXTL V5.1 (Sheldrick 1999)'
_computing_publication_material 'SHELXTL V5.1 (Sheldrick 1999)'
_computing_structure_refinement 'SHELXTL V5.1 (Sheldrick 1999)'
_computing_structure_solution 'SHELXTL V5.1 (Sheldrick 1999)'
_diffrn_ambient_temperature 150(1)
_diffrn_detector_area_resol_mean 9
_diffrn_measured_fraction_theta_full 0.986
_diffrn_measured_fraction_theta_max 0.986
_diffrn_measurement_device_type 'Nonius KappaCCD'
_diffrn_measurement_method '\f scans and \w scans with \k offsets'
_diffrn_radiation_monochromator graphite
_diffrn_radiation_source 'fine-focus sealed tube'
_diffrn_radiation_type MoK\a
_diffrn_radiation_wavelength 0.71073
_diffrn_reflns_av_R_equivalents 0.059
_diffrn_reflns_av_sigmaI/netI 0.0859
_diffrn_reflns_limit_h_max 18
_diffrn_reflns_limit_h_min -18
_diffrn_reflns_limit_k_max 34
_diffrn_reflns_limit_k_min -31
_diffrn_reflns_limit_l_max 20
_diffrn_reflns_limit_l_min -20
_diffrn_reflns_number 37704
_diffrn_reflns_theta_full 26.73
_diffrn_reflns_theta_max 26.73
_diffrn_reflns_theta_min 2.57
_diffrn_standards_decay_% negligible
_diffrn_standards_number none
_exptl_absorpt_coefficient_mu 0.370
_exptl_absorpt_correction_T_max 0.9569
_exptl_absorpt_correction_T_min 0.9230
_exptl_absorpt_correction_type multi-scan
_exptl_absorpt_process_details 'Denzo-SMN (Otwinowski & Minor, 1997)'
_exptl_crystal_density_diffrn 1.001
_exptl_crystal_description needle
_exptl_crystal_F_000 2054
_exptl_crystal_size_max 0.22
_exptl_crystal_size_mid 0.15
_exptl_crystal_size_min 0.12
_refine_diff_density_max 0.853
_refine_diff_density_min -0.404
_refine_diff_density_rms 0.073
_refine_ls_abs_structure_details 'Flack H D (1983), Acta Cryst. A39, 876-881'
_refine_ls_abs_structure_Flack 0.062(14)
_refine_ls_extinction_coef 0.0017(5)
_refine_ls_extinction_expression Fc^*^=kFc[1+0.001xFc^2^\l^3^/sin(2\q)]^-1/4^
_refine_ls_extinction_method SHELXL
_refine_ls_goodness_of_fit_ref 1.218
_refine_ls_hydrogen_treatment constr
_refine_ls_matrix_type full
_refine_ls_number_parameters 1222
_refine_ls_number_reflns 22943
_refine_ls_number_restraints 7
_refine_ls_restrained_S_all 1.218
_refine_ls_R_factor_all 0.1081
_refine_ls_R_factor_gt 0.0769
_refine_ls_shift/su_max 0.004
_refine_ls_shift/su_mean 0.000
_refine_ls_structure_factor_coef Fsqd
_refine_ls_weighting_details 'calc w=1/[\s^2^(Fo^2^)+(0.1000P)^2^] where P=(Fo^2^+2Fc^2^)/3'
_refine_ls_weighting_scheme calc
_refine_ls_wR_factor_gt 0.1949
_refine_ls_wR_factor_ref 0.2088
_reflns_number_gt 16261
_reflns_number_total 22943
_reflns_threshold_expression >2sigma(I)
_cod_data_source_file ja017418x_s1_2.cif
_cod_data_source_block k01208
_cod_original_formula_sum 'C55.50 H76 Cl1.50 Co N4 O3'
_cod_database_code 4114759

loop_
_symmetry_equiv_pos_as_xyz
'x, y, z'
'-x, y+1/2, -z'

loop_
_atom_site_label
_atom_site_type_symbol
_atom_site_fract_x
_atom_site_fract_y
_atom_site_fract_z
_atom_site_U_iso_or_equiv
_atom_site_adp_type
_atom_site_occupancy
_atom_site_symmetry_multiplicity
_atom_site_calc_flag
_atom_site_refinement_flags
Co1A Co 0.40170(4) 0.06643(3) 0.92844(4) 0.04286(18) Uani 1 1 d .
O1A O 0.2701(2) 0.05916(14) 0.9289(2) 0.0468(9) Uani 1 1 d .
O2A O 0.3799(2) 0.13561(14) 0.9253(2) 0.0471(9) Uani 1 1 d .
N1A N 0.4247(3) -0.00184(16) 0.9308(3) 0.0432(10) Uani 1 1 d .
N2A N 0.5329(3) 0.07314(17) 0.9280(3) 0.0449(10) Uani 1 1 d .
N3A N 0.3988(3) 0.06585(17) 0.8080(3) 0.0453(9) Uani 1 1 d .
H3A H 0.4104 0.0353 0.7853 0.054 Uiso 1 1 calc R
N4A N 0.4060(3) 0.06795(18) 1.0487(2) 0.0444(9) Uani 1 1 d .
H4A H 0.4660 0.0687 1.0718 0.053 Uiso 1 1 calc R
C1A C 0.5778(4) 0.1130(2) 0.9483(4) 0.0522(14) Uani 1 1 d .
H1AA H 0.6440 0.1114 0.9512 0.063 Uiso 1 1 calc R
C2A C 0.5346(4) 0.1595(2) 0.9668(3) 0.0468(12) Uani 1 1 d .
C3A C 0.5967(4) 0.1964(2) 0.9927(4) 0.0555(14) Uani 1 1 d .
H3AA H 0.6614 0.1891 0.9976 0.067 Uiso 1 1 calc R
C4A C 0.5668(4) 0.2424(2) 1.0109(4) 0.0567(15) Uani 1 1 d .
C5A C 0.4725(4) 0.2510(2) 0.9965(4) 0.0532(14) Uani 1 1 d .
H5AA H 0.4511 0.2832 1.0081 0.064 Uiso 1 1 calc R
C6A C 0.4056(4) 0.2181(2) 0.9669(3) 0.0482(13) Uani 1 1 d .
C7A C 0.4391(4) 0.1694(2) 0.9525(3) 0.0451(12) Uani 1 1 d .
C8A C 0.3657(3) -0.0333(2) 0.9100(3) 0.0461(12) Uani 1 1 d .
H8AA H 0.3877 -0.0661 0.9064 0.055 Uiso 1 1 calc R
C9A C 0.2697(4) -0.0261(2) 0.8910(3) 0.0474(12) Uani 1 1 d .
C10A C 0.2187(4) -0.0669(2) 0.8580(3) 0.0520(13) Uani 1 1 d .
H10A H 0.2508 -0.0968 0.8487 0.062 Uiso 1 1 calc R
C11A C 0.1238(4) -0.0644(2) 0.8391(3) 0.0493(13) Uani 1 1 d .
C12A C 0.0798(4) -0.0201(2) 0.8569(3) 0.0539(14) Uani 1 1 d .
H12A H 0.0143 -0.0182 0.8469 0.065 Uiso 1 1 calc R
C13A C 0.1245(4) 0.0214(2) 0.8882(3) 0.0511(13) Uani 1 1 d .
C14A C 0.2246(4) 0.0194(2) 0.9026(3) 0.0466(13) Uani 1 1 d .
C15A C 0.3307(4) 0.0951(2) 0.7611(3) 0.0479(13) Uani 1 1 d .
H15A H 0.2943 0.1181 0.7956 0.057 Uiso 1 1 calc R
C16A C 0.4315(4) 0.1068(2) 0.7589(3) 0.0522(14) Uani 1 1 d .
H16A H 0.4514 0.1365 0.7909 0.063 Uiso 1 1 calc R
C17A C 0.4910(4) 0.0947(3) 0.6840(4) 0.0621(16) Uani 1 1 d .
H17A H 0.5566 0.0916 0.7017 0.093 Uiso 1 1 calc R
H17B H 0.4846 0.1210 0.6433 0.093 Uiso 1 1 calc R
H17C H 0.4696 0.0638 0.6594 0.093 Uiso 1 1 calc R
C18A C 0.2768(4) 0.0755(2) 0.6889(3) 0.0514(13) Uani 1 1 d .
C19A C 0.2499(4) 0.0265(2) 0.6837(3) 0.0592(15) Uani 1 1 d .
H19A H 0.2675 0.0043 0.7264 0.071 Uiso 1 1 calc R
C20A C 0.1978(4) 0.0102(3) 0.6169(4) 0.0696(17) Uani 1 1 d .
H20A H 0.1764 -0.0228 0.6158 0.083 Uiso 1 1 calc R
C21A C 0.1758(5) 0.0411(3) 0.5506(4) 0.0722(18) Uani 1 1 d .
H21A H 0.1418 0.0290 0.5040 0.087 Uiso 1 1 calc R
C22A C 0.2044(5) 0.0898(3) 0.5539(4) 0.079(2) Uani 1 1 d .
H22A H 0.1907 0.1117 0.5097 0.094 Uiso 1 1 calc R
C23A C 0.2541(5) 0.1057(3) 0.6247(4) 0.0719(18) Uani 1 1 d .
H23A H 0.2729 0.1390 0.6278 0.086 Uiso 1 1 calc R
C24A C 0.3376(3) 0.0975(2) 1.0936(3) 0.0448(12) Uani 1 1 d .
H24A H 0.2863 0.1107 1.0572 0.054 Uiso 1 1 calc R
C25A C 0.3350(4) 0.0432(2) 1.1020(3) 0.0491(13) Uani 1 1 d .
H25A H 0.2826 0.0266 1.0714 0.059 Uiso 1 1 calc R
C26A C 0.3694(4) 0.0173(2) 1.1775(3) 0.0539(14) Uani 1 1 d .
H26A H 0.3958 -0.0145 1.1623 0.081 Uiso 1 1 calc R
H26B H 0.3175 0.0122 1.2146 0.081 Uiso 1 1 calc R
H26C H 0.4176 0.0371 1.2054 0.081 Uiso 1 1 calc R
C27A C 0.3681(4) 0.1326(2) 1.1602(3) 0.0477(13) Uani 1 1 d .
C28A C 0.2982(4) 0.1579(2) 1.2010(4) 0.0557(14) Uani 1 1 d .
H28A H 0.2346 0.1512 1.1879 0.067 Uiso 1 1 calc R
C29A C 0.3208(5) 0.1920(2) 1.2594(4) 0.0646(16) Uani 1 1 d .
H29A H 0.2725 0.2084 1.2874 0.077 Uiso 1 1 calc R
C30A C 0.4119(4) 0.2029(2) 1.2783(4) 0.0586(15) Uani 1 1 d .
H30A H 0.4268 0.2271 1.3186 0.070 Uiso 1 1 calc R
C31A C 0.4834(4) 0.1781(2) 1.2381(4) 0.0599(15) Uani 1 1 d .
H31A H 0.5470 0.1851 1.2509 0.072 Uiso 1 1 calc R
C32A C 0.4596(4) 0.1431(2) 1.1792(3) 0.0518(13) Uani 1 1 d .
H32A H 0.5074 0.1262 1.1516 0.062 Uiso 1 1 calc R
C33A C 0.3065(4) 0.2337(2) 0.9464(4) 0.0532(14) Uani 1 1 d .
C34A C 0.2853(4) 0.2869(2) 0.9742(4) 0.0649(16) Uani 1 1 d .
H34A H 0.2921 0.2892 1.0342 0.097 Uiso 1 1 calc R
H34B H 0.2214 0.2956 0.9572 0.097 Uiso 1 1 calc R
H34C H 0.3290 0.3095 0.9486 0.097 Uiso 1 1 calc R
C35A C 0.2912(4) 0.2322(2) 0.8508(3) 0.0596(15) Uani 1 1 d .
H35A H 0.2277 0.2430 0.8365 0.089 Uiso 1 1 calc R
H35B H 0.3001 0.1986 0.8311 0.089 Uiso 1 1 calc R
H35C H 0.3362 0.2539 0.8250 0.089 Uiso 1 1 calc R
C36A C 0.2340(4) 0.2016(2) 0.9869(4) 0.0610(16) Uani 1 1 d .
H36A H 0.2418 0.2039 1.0469 0.092 Uiso 1 1 calc R
H36B H 0.2422 0.1676 0.9696 0.092 Uiso 1 1 calc R
H36C H 0.1714 0.2129 0.9704 0.092 Uiso 1 1 calc R
C37A C 0.6315(4) 0.2834(2) 1.0422(5) 0.0667(17) Uani 1 1 d .
C38A C 0.7354(5) 0.2706(3) 1.0327(6) 0.095(3) Uani 1 1 d .
H38A H 0.7575 0.2517 1.0807 0.142 Uiso 1 1 calc R
H38B H 0.7719 0.3008 1.0288 0.142 Uiso 1 1 calc R
H38C H 0.7429 0.2510 0.9828 0.142 Uiso 1 1 calc R
C39A C 0.6193(7) 0.3301(3) 0.9864(6) 0.107(3) Uani 1 1 d .
H39A H 0.5529 0.3378 0.9796 0.160 Uiso 1 1 calc R
H39B H 0.6456 0.3236 0.9324 0.160 Uiso 1 1 calc R
H39C H 0.6519 0.3578 1.0123 0.160 Uiso 1 1 calc R
C40A C 0.6118(6) 0.2941(4) 1.1280(6) 0.123(4) Uani 1 1 d .
H40A H 0.6105 0.2634 1.1593 0.185 Uiso 1 1 calc R
H40B H 0.5512 0.3104 1.1311 0.185 Uiso 1 1 calc R
H40C H 0.6606 0.3155 1.1512 0.185 Uiso 1 1 calc R
C41A C 0.0674(3) 0.0675(2) 0.9065(3) 0.0508(12) Uani 1 1 d .
C42A C 0.0781(4) 0.0816(2) 0.9978(4) 0.0622(16) Uani 1 1 d .
H42A H 0.0511 0.0558 1.0317 0.093 Uiso 1 1 calc R
H42B H 0.0455 0.1126 1.0073 0.093 Uiso 1 1 calc R
H42C H 0.1444 0.0854 1.0125 0.093 Uiso 1 1 calc R
C43A C 0.1020(4) 0.1109(3) 0.8532(4) 0.0649(17) Uani 1 1 d .
H43A H 0.0868 0.1045 0.7951 0.097 Uiso 1 1 calc R
H43B H 0.1697 0.1144 0.8608 0.097 Uiso 1 1 calc R
H43C H 0.0713 0.1412 0.8702 0.097 Uiso 1 1 calc R
C44A C -0.0384(4) 0.0623(3) 0.8892(4) 0.0695(17) Uani 1 1 d .
H44A H -0.0645 0.0390 0.9282 0.104 Uiso 1 1 calc R
H44B H -0.0493 0.0504 0.8330 0.104 Uiso 1 1 calc R
H44C H -0.0685 0.0943 0.8956 0.104 Uiso 1 1 calc R
C45A C 0.0697(4) -0.1075(2) 0.8026(4) 0.0576(15) Uani 1 1 d .
C46A C 0.0198(6) -0.0908(3) 0.7251(5) 0.095(3) Uani 1 1 d .
H46A H 0.0643 -0.0887 0.6805 0.142 Uiso 1 1 calc R
H46B H -0.0080 -0.0585 0.7341 0.142 Uiso 1 1 calc R
H46C H -0.0293 -0.1143 0.7101 0.142 Uiso 1 1 calc R
C47A C -0.0062(5) -0.1228(3) 0.8637(5) 0.085(2) Uani 1 1 d .
H47A H 0.0235 -0.1318 0.9165 0.128 Uiso 1 1 calc R
H47B H -0.0411 -0.1509 0.8414 0.128 Uiso 1 1 calc R
H47C H -0.0490 -0.0953 0.8719 0.128 Uiso 1 1 calc R
C48A C 0.1291(5) -0.1490(3) 0.7829(6) 0.099(3) Uani 1 1 d .
H48A H 0.1714 -0.1397 0.7392 0.149 Uiso 1 1 calc R
H48B H 0.0903 -0.1766 0.7643 0.149 Uiso 1 1 calc R
H48C H 0.1656 -0.1587 0.8321 0.149 Uiso 1 1 calc R
C49A C 0.5264(3) -0.0129(2) 0.9506(4) 0.0476(13) Uani 1 1 d .
H49A H 0.5366 -0.0085 1.0112 0.057 Uiso 1 1 calc R
C50A C 0.5801(3) 0.0273(2) 0.9078(3) 0.0458(12) Uani 1 1 d .
H50A H 0.5720 0.0221 0.8472 0.055 Uiso 1 1 calc R
C51A C 0.6856(4) 0.0245(2) 0.9289(4) 0.0526(13) Uani 1 1 d .
H51A H 0.6971 0.0305 0.9883 0.063 Uiso 1 1 calc R
H51B H 0.7197 0.0495 0.8974 0.063 Uiso 1 1 calc R
C52A C 0.7189(4) -0.0277(2) 0.9057(4) 0.0529(14) Uani 1 1 d .
H52A H 0.7103 -0.0326 0.8457 0.064 Uiso 1 1 calc R
H52B H 0.7862 -0.0310 0.9197 0.064 Uiso 1 1 calc R
C53A C 0.6648(4) -0.0659(2) 0.9511(4) 0.0536(14) Uani 1 1 d .
H53A H 0.6742 -0.0611 1.0110 0.064 Uiso 1 1 calc R
H53B H 0.6887 -0.0988 0.9371 0.064 Uiso 1 1 calc R
C54A C 0.5609(4) -0.0633(2) 0.9290(4) 0.0539(14) Uani 1 1 d .
H54A H 0.5505 -0.0695 0.8695 0.065 Uiso 1 1 calc R
H54B H 0.5266 -0.0884 0.9601 0.065 Uiso 1 1 calc R
Co1B Co 0.66433(4) -0.05578(3) 0.42019(4) 0.04458(18) Uani 1 1 d .
O1B O 0.6549(2) -0.12557(14) 0.4280(2) 0.0479(9) Uani 1 1 d .
O2B O 0.7969(2) -0.06383(14) 0.4290(2) 0.0487(9) Uani 1 1 d .
N1B N 0.5328(3) -0.04518(16) 0.4122(3) 0.0452(11) Uani 1 1 d .
N2B N 0.6738(3) 0.01354(18) 0.4133(3) 0.0481(11) Uani 1 1 d .
N3B N 0.6583(3) -0.05192(18) 0.5408(2) 0.0472(10) Uani 1 1 d .
H3B H 0.5982 -0.0498 0.5606 0.057 Uiso 1 1 calc R
N4B N 0.6695(3) -0.06027(18) 0.2998(3) 0.0504(11) Uani 1 1 d .
H4B H 0.6649 -0.0301 0.2734 0.061 Uiso 1 1 calc R
C1B C 0.7440(4) 0.0358(2) 0.3872(3) 0.0511(13) Uani 1 1 d .
H1BA H 0.7374 0.0699 0.3776 0.061 Uiso 1 1 calc R
C2B C 0.8350(4) 0.0140(2) 0.3700(4) 0.0515(13) Uani 1 1 d .
C3B C 0.9007(4) 0.0451(2) 0.3312(4) 0.0556(14) Uani 1 1 d .
H3BA H 0.8826 0.0769 0.3134 0.067 Uiso 1 1 calc R
C4B C 0.9885(4) 0.0291(2) 0.3197(3) 0.0581(15) Uani 1 1 d .
C5B C 1.0115(4) -0.0169(3) 0.3489(3) 0.0582(15) Uani 1 1 d .
H5BA H 1.0739 -0.0276 0.3421 0.070 Uiso 1 1 calc R
C6B C 0.9522(3) -0.0487(2) 0.3869(3) 0.0531(14) Uani 1 1 d .
C7B C 0.8573(4) -0.0335(2) 0.3960(3) 0.0530(14) Uani 1 1 d .
C8B C 0.4732(4) -0.0773(2) 0.4309(3) 0.0486(13) Uani 1 1 d .
H8BA H 0.4099 -0.0670 0.4305 0.058 Uiso 1 1 calc R
C9B C 0.4915(3) -0.1286(2) 0.4529(3) 0.0471(12) Uani 1 1 d .
C10B C 0.4126(4) -0.1556(2) 0.4781(4) 0.0567(14) Uani 1 1 d .
H10B H 0.3537 -0.1399 0.4799 0.068 Uiso 1 1 calc R
C11B C 0.4199(4) -0.2036(2) 0.4997(4) 0.0559(14) Uani 1 1 d .
C12B C 0.5076(4) -0.2253(2) 0.4951(4) 0.0535(14) Uani 1 1 d .
H12B H 0.5136 -0.2588 0.5097 0.064 Uiso 1 1 calc R
C13B C 0.5873(4) -0.2003(2) 0.4701(3) 0.0498(13) Uani 1 1 d .
C14B C 0.5801(3) -0.14950(19) 0.4494(3) 0.0422(12) Uani 1 1 d .
C15B C 0.7235(4) -0.0817(2) 0.5928(3) 0.0494(13) Uani 1 1 d .
H15B H 0.7735 -0.0981 0.5610 0.059 Uiso 1 1 calc R
C16B C 0.7306(4) -0.0271(2) 0.5931(3) 0.0518(13) Uani 1 1 d .
H16B H 0.7844 -0.0131 0.5631 0.062 Uiso 1 1 calc R
C17B C 0.6964(4) 0.0038(2) 0.6643(4) 0.0625(16) Uani 1 1 d .
H17D H 0.6960 0.0385 0.6484 0.094 Uiso 1 1 calc R
H17E H 0.7380 -0.0008 0.7124 0.094 Uiso 1 1 calc R
H17F H 0.6330 -0.0063 0.6778 0.094 Uiso 1 1 calc R
C18B C 0.6903(4) -0.1113(2) 0.6622(3) 0.0486(13) Uani 1 1 d .
C19B C 0.6025(4) -0.1317(2) 0.6644(3) 0.0517(14) Uani 1 1 d .
H19B H 0.5580 -0.1232 0.6224 0.062 Uiso 1 1 calc R
C20B C 0.5770(4) -0.1634(2) 0.7238(4) 0.0567(14) Uani 1 1 d .
H20B H 0.5167 -0.1778 0.7224 0.068 Uiso 1 1 calc R
C21B C 0.6414(4) -0.1747(2) 0.7878(4) 0.0572(14) Uani 1 1 d .
H21B H 0.6248 -0.1965 0.8306 0.069 Uiso 1 1 calc R
C22B C 0.7289(4) -0.1537(2) 0.7879(4) 0.0631(16) Uani 1 1 d .
H22B H 0.7729 -0.1608 0.8310 0.076 Uiso 1 1 calc R
C23B C 0.7519(4) -0.1226(2) 0.7256(4) 0.0605(15) Uani 1 1 d .
H23B H 0.8124 -0.1084 0.7261 0.073 Uiso 1 1 calc R
C24B C 0.7320(4) -0.0951(2) 0.2589(3) 0.0473(12) Uani 1 1 d .
H24B H 0.7619 -0.1189 0.2982 0.057 Uiso 1 1 calc R
C25B C 0.6263(4) -0.1020(2) 0.2505(3) 0.0535(14) Uani 1 1 d .
H25B H 0.6003 -0.1293 0.2840 0.064 Uiso 1 1 calc R
C26B C 0.5754(4) -0.0921(3) 0.1705(4) 0.0657(16) Uani 1 1 d .
H26D H 0.5096 -0.0856 0.1809 0.099 Uiso 1 1 calc R
H26E H 0.5804 -0.1207 0.1345 0.099 Uiso 1 1 calc R
H26F H 0.6030 -0.0635 0.1439 0.099 Uiso 1 1 calc R
C27B C 0.7918(4) -0.0819(2) 0.1926(3) 0.0555(15) Uani 1 1 d .
C28B C 0.8082(4) -0.0338(2) 0.1678(4) 0.0568(15) Uani 1 1 d .
H28B H 0.7788 -0.0077 0.1958 0.068 Uiso 1 1 calc R
C29B C 0.8673(4) -0.0230(3) 0.1025(4) 0.0631(16) Uani 1 1 d .
H29B H 0.8770 0.0099 0.0856 0.076 Uiso 1 1 calc R
C30B C 0.9102(5) -0.0607(3) 0.0641(4) 0.0738(19) Uani 1 1 d .
H30B H 0.9532 -0.0539 0.0221 0.089 Uiso 1 1 calc R
C31B C 0.8927(6) -0.1076(3) 0.0845(5) 0.092(3) Uani 1 1 d .
H31B H 0.9189 -0.1331 0.0528 0.110 Uiso 1 1 calc R
C32B C 0.8381(5) -0.1196(3) 0.1496(4) 0.0737(19) Uani 1 1 d .
C33B C 0.9880(4) -0.0984(2) 0.4223(4) 0.0599(15) Uani 1 1 d .
C34B C 1.0903(4) -0.1080(3) 0.4013(5) 0.080(2) Uani 1 1 d .
H34D H 1.1106 -0.1392 0.4256 0.120 Uiso 1 1 calc R
H34E H 1.1294 -0.0815 0.4234 0.120 Uiso 1 1 calc R
H34F H 1.0960 -0.1095 0.3414 0.120 Uiso 1 1 calc R
C35B C 0.9793(4) -0.0982(3) 0.5125(4) 0.0661(17) Uani 1 1 d .
H35D H 0.9989 -0.1301 0.5348 0.099 Uiso 1 1 calc R
H35E H 0.9142 -0.0921 0.5262 0.099 Uiso 1 1 calc R
H35F H 1.0189 -0.0724 0.5364 0.099 Uiso 1 1 calc R
C36B C 0.9322(4) -0.1409(3) 0.3844(5) 0.0707(18) Uani 1 1 d .
H36D H 0.9613 -0.1720 0.4005 0.106 Uiso 1 1 calc R
H36E H 0.9313 -0.1379 0.3243 0.106 Uiso 1 1 calc R
H36F H 0.8681 -0.1399 0.4039 0.106 Uiso 1 1 calc R
C37B C 1.0631(4) 0.0590(3) 0.2727(4) 0.0686(18) Uani 1 1 d .
C38B C 1.0213(5) 0.1038(3) 0.2307(4) 0.079(2) Uani 1 1 d .
H38D H 1.0700 0.1214 0.2015 0.118 Uiso 1 1 calc R
H38E H 0.9947 0.1255 0.2721 0.118 Uiso 1 1 calc R
H38F H 0.9721 0.0936 0.1914 0.118 Uiso 1 1 calc R
C39B C 1.1411(5) 0.0734(4) 0.3301(5) 0.095(3) Uani 1 1 d .
H39D H 1.1911 0.0885 0.2989 0.143 Uiso 1 1 calc R
H39E H 1.1653 0.0443 0.3588 0.143 Uiso 1 1 calc R
H39F H 1.1182 0.0969 0.3704 0.143 Uiso 1 1 calc R
C40B C 1.1053(6) 0.0265(3) 0.2030(4) 0.088(2) Uani 1 1 d .
H40D H 1.1406 0.0474 0.1659 0.132 Uiso 1 1 calc R
H40E H 1.0547 0.0102 0.1720 0.132 Uiso 1 1 calc R
H40F H 1.1469 0.0018 0.2277 0.132 Uiso 1 1 calc R
C41B C 0.6808(4) -0.2273(2) 0.4634(4) 0.0540(14) Uani 1 1 d .
C42B C 0.7103(5) -0.2283(2) 0.3735(4) 0.0642(16) Uani 1 1 d .
H42D H 0.7202 -0.1947 0.3542 0.096 Uiso 1 1 calc R
H42E H 0.6613 -0.2439 0.3395 0.096 Uiso 1 1 calc R
H42F H 0.7683 -0.2470 0.3692 0.096 Uiso 1 1 calc R
C43B C 0.7567(4) -0.2046(2) 0.5213(4) 0.0637(16) Uani 1 1 d .
H43D H 0.7667 -0.1703 0.5060 0.096 Uiso 1 1 calc R
H43E H 0.8150 -0.2228 0.5161 0.096 Uiso 1 1 calc R
H43F H 0.7363 -0.2062 0.5782 0.096 Uiso 1 1 calc R
C44B C 0.6707(5) -0.2827(2) 0.4895(4) 0.0663(17) Uani 1 1 d .
H44D H 0.7306 -0.2994 0.4839 0.099 Uiso 1 1 calc R
H44E H 0.6235 -0.2986 0.4540 0.099 Uiso 1 1 calc R
H44F H 0.6515 -0.2845 0.5469 0.099 Uiso 1 1 calc R
C45B C 0.3367(4) -0.2332(2) 0.5295(5) 0.0695(18) Uani 1 1 d .
C46B C 0.3544(6) -0.2468(5) 0.6180(8) 0.159(6) Uani 1 1 d .
H46D H 0.4105 -0.2672 0.6227 0.239 Uiso 1 1 calc R
H46E H 0.3009 -0.2651 0.6382 0.239 Uiso 1 1 calc R
H46F H 0.3634 -0.2170 0.6509 0.239 Uiso 1 1 calc R
C47B C 0.3296(9) -0.2801(5) 0.4787(8) 0.152(4) Uiso 1 1 d .
H47D H 0.3015 -0.2727 0.4245 0.228 Uiso 1 1 calc R
H47E H 0.2907 -0.3039 0.5070 0.228 Uiso 1 1 calc R
H47F H 0.3921 -0.2938 0.4719 0.228 Uiso 1 1 calc R
C48B C 0.2458(5) -0.2067(4) 0.5140(8) 0.138(5) Uani 1 1 d .
H48D H 0.2056 -0.2263 0.4772 0.207 Uiso 1 1 calc R
H48E H 0.2580 -0.1749 0.4884 0.207 Uiso 1 1 calc R
H48F H 0.2148 -0.2016 0.5663 0.207 Uiso 1 1 calc R
C49B C 0.5089(3) 0.00568(19) 0.3925(3) 0.0456(12) Uani 1 1 d .
H49B H 0.5137 0.0099 0.3317 0.055 Uiso 1 1 calc R
C50B C 0.5858(4) 0.0372(2) 0.4340(3) 0.0467(12) Uani 1 1 d .
H50B H 0.5788 0.0343 0.4949 0.056 Uiso 1 1 calc R
C51B C 0.5737(4) 0.0904(2) 0.4117(4) 0.0564(14) Uani 1 1 d .
H51C H 0.5809 0.0947 0.3517 0.068 Uiso 1 1 calc R
H51D H 0.6222 0.1102 0.4405 0.068 Uiso 1 1 calc R
C52B C 0.4781(4) 0.1078(2) 0.4358(4) 0.0532(14) Uani 1 1 d .
H52C H 0.4732 0.1057 0.4963 0.064 Uiso 1 1 calc R
H52D H 0.4704 0.1425 0.4197 0.064 Uiso 1 1 calc R
C53B C 0.4024(4) 0.0786(2) 0.3966(4) 0.0545(14) Uani 1 1 d .
H53C H 0.4031 0.0834 0.3363 0.065 Uiso 1 1 calc R
H53D H 0.3416 0.0904 0.4161 0.065 Uiso 1 1 calc R
C54B C 0.4124(4) 0.0226(2) 0.4163(4) 0.0529(14) Uani 1 1 d .
H54C H 0.4035 0.0168 0.4757 0.064 Uiso 1 1 calc R
H54D H 0.3642 0.0038 0.3850 0.064 Uiso 1 1 calc R
O2S O 0.4619(3) -0.02218(16) 0.7370(3) 0.0670(11) Uani 1 1 d .
O1S O 0.4790(3) -0.03191(16) 0.6032(2) 0.0612(10) Uani 1 1 d .
C1S C 0.4456(4) -0.0426(3) 0.6694(4) 0.0629(17) Uani 1 1 d .
C2S C 0.3739(5) -0.0844(3) 0.6706(5) 0.081(2) Uani 1 1 d .
H2S1 H 0.3109 -0.0707 0.6720 0.121 Uiso 1 1 calc R
H2S2 H 0.3854 -0.1048 0.7195 0.121 Uiso 1 1 calc R
H2S3 H 0.3798 -0.1045 0.6211 0.121 Uiso 1 1 calc R
Cl1 Cl 0.60479(12) 0.03699(7) 0.17185(12) 0.0803(5) Uani 1 1 d .
C3S C 0.7403(7) 0.1316(5) 1.1543(4) 0.078(4) Uani 0.50 1 d PD
H3S1 H 0.6797 0.1449 1.1342 0.093 Uiso 0.50 1 calc PR
H3S2 H 0.7294 0.0980 1.1748 0.093 Uiso 0.50 1 calc PR
Cl1S Cl 0.7837(2) 0.16822(13) 1.2357(2) 0.0702(9) Uani 0.50 1 d PD
Cl2S Cl 0.81765(17) 0.12909(10) 1.07206(17) 0.0519(6) Uani 0.50 1 d PD
C4S C -0.0084(9) 0.2213(5) 1.1246(6) 0.118(7) Uani 0.50 1 d PD
H4S1 H -0.0055 0.1852 1.1188 0.141 Uiso 0.50 1 calc PR
H4S2 H -0.0643 0.2295 1.1563 0.141 Uiso 0.50 1 calc PR
Cl3S Cl -0.0171(2) 0.24849(18) 1.0266(3) 0.0934(12) Uani 0.50 1 d PD
Cl4S Cl 0.0924(2) 0.24244(11) 1.1775(2) 0.0695(8) Uani 0.50 1 d PD

loop_
_atom_site_aniso_label
_atom_site_aniso_U_11
_atom_site_aniso_U_22
_atom_site_aniso_U_33
_atom_site_aniso_U_23
_atom_site_aniso_U_13
_atom_site_aniso_U_12
Co1A 0.0417(3) 0.0466(4) 0.0401(4) -0.0021(3) -0.0019(3) 0.0007(3)
O1A 0.0415(17) 0.057(2) 0.0417(19) -0.0046(17) -0.0013(14) -0.0005(18)
O2A 0.0459(19) 0.048(2) 0.047(2) -0.0028(16) -0.0039(16) 0.0037(17)
N1A 0.047(2) 0.045(3) 0.038(2) -0.0007(18) -0.0010(19) 0.003(2)
N2A 0.043(2) 0.044(3) 0.047(2) -0.008(2) -0.0049(18) 0.009(2)
N3A 0.048(2) 0.042(2) 0.046(2) -0.003(2) 0.0018(18) -0.001(2)
N4A 0.038(2) 0.052(2) 0.043(2) -0.005(2) 0.0010(17) -0.001(2)
C1A 0.046(3) 0.059(4) 0.051(3) -0.002(3) 0.002(2) 0.000(3)
C2A 0.044(3) 0.051(3) 0.045(3) -0.003(2) 0.006(2) 0.000(2)
C3A 0.045(3) 0.064(4) 0.058(4) -0.007(3) 0.003(2) 0.002(3)
C4A 0.054(3) 0.057(4) 0.059(4) -0.007(3) 0.000(3) 0.002(3)
C5A 0.060(3) 0.042(3) 0.058(4) -0.010(3) 0.010(3) 0.000(3)
C6A 0.060(3) 0.047(3) 0.038(3) 0.001(2) 0.004(2) -0.002(3)
C7A 0.046(3) 0.045(3) 0.044(3) 0.000(2) 0.005(2) 0.001(2)
C8A 0.042(3) 0.048(3) 0.047(3) 0.002(2) -0.003(2) -0.001(2)
C9A 0.049(3) 0.047(3) 0.046(3) 0.005(2) 0.003(2) -0.003(3)
C10A 0.052(3) 0.051(3) 0.053(3) -0.001(2) 0.002(2) -0.003(3)
C11A 0.050(3) 0.058(4) 0.040(3) 0.003(2) -0.004(2) -0.008(3)
C12A 0.046(3) 0.068(4) 0.047(3) 0.006(3) -0.011(2) -0.015(3)
C13A 0.051(3) 0.059(4) 0.043(3) -0.001(3) -0.004(2) -0.002(3)
C14A 0.048(3) 0.064(4) 0.028(2) 0.007(2) -0.001(2) 0.000(3)
C15A 0.053(3) 0.046(3) 0.044(3) 0.010(2) 0.001(2) -0.002(3)
C16A 0.058(3) 0.060(4) 0.039(3) 0.000(3) 0.007(2) -0.005(3)
C17A 0.060(3) 0.072(4) 0.055(4) -0.004(3) 0.007(3) -0.005(3)
C18A 0.055(3) 0.053(4) 0.046(3) 0.003(3) 0.005(2) -0.004(3)
C19A 0.068(4) 0.069(4) 0.040(3) 0.003(3) 0.000(3) -0.003(3)
C20A 0.070(4) 0.078(5) 0.060(4) 0.001(3) -0.011(3) -0.018(3)
C21A 0.079(4) 0.088(5) 0.049(4) 0.001(3) -0.012(3) -0.001(4)
C22A 0.090(5) 0.084(5) 0.061(4) 0.021(4) -0.027(3) -0.029(4)
C23A 0.082(4) 0.078(5) 0.054(4) 0.018(3) -0.016(3) 0.005(4)
C24A 0.042(3) 0.055(3) 0.037(3) 0.002(2) -0.003(2) -0.001(2)
C25A 0.053(3) 0.050(3) 0.045(3) -0.002(2) -0.003(2) -0.002(3)
C26A 0.060(3) 0.056(3) 0.046(3) 0.007(3) -0.005(3) 0.006(3)
C27A 0.053(3) 0.049(3) 0.041(3) 0.005(2) -0.004(2) 0.000(3)
C28A 0.051(3) 0.061(4) 0.056(4) -0.005(3) 0.007(3) -0.001(3)
C29A 0.072(4) 0.070(4) 0.052(4) -0.008(3) 0.010(3) 0.007(3)
C30A 0.073(4) 0.055(4) 0.048(3) -0.011(3) -0.002(3) -0.001(3)
C31A 0.057(3) 0.071(4) 0.051(3) -0.003(3) -0.006(3) -0.005(3)
C32A 0.047(3) 0.061(4) 0.048(3) -0.003(3) 0.003(2) 0.001(3)
C33A 0.057(3) 0.051(3) 0.052(3) 0.002(3) -0.002(3) 0.009(3)
C34A 0.062(4) 0.054(4) 0.077(4) -0.002(3) -0.007(3) 0.013(3)
C35A 0.066(4) 0.069(4) 0.044(3) 0.006(3) -0.006(3) 0.005(3)
C36A 0.053(3) 0.072(4) 0.059(4) 0.010(3) 0.010(3) 0.015(3)
C37A 0.056(3) 0.057(4) 0.087(5) -0.018(3) -0.007(3) -0.008(3)
C38A 0.065(4) 0.091(6) 0.128(7) -0.021(5) 0.004(4) -0.027(4)
C39A 0.105(6) 0.086(6) 0.131(8) -0.018(5) 0.024(5) -0.017(5)
C40A 0.104(6) 0.164(9) 0.104(7) -0.072(6) 0.041(5) -0.084(6)
C41A 0.040(2) 0.061(3) 0.051(3) -0.001(3) -0.005(2) 0.005(3)
C42A 0.052(3) 0.076(4) 0.059(4) 0.003(3) 0.012(3) 0.000(3)
C43A 0.060(4) 0.078(5) 0.056(4) 0.008(3) 0.002(3) 0.008(3)
C44A 0.047(3) 0.076(4) 0.085(5) 0.004(4) -0.005(3) 0.005(3)
C45A 0.056(3) 0.066(4) 0.051(3) -0.005(3) -0.001(3) -0.012(3)
C46A 0.109(6) 0.106(6) 0.067(5) -0.011(4) -0.028(4) -0.039(5)
C47A 0.095(5) 0.087(5) 0.073(5) 0.001(4) 0.009(4) -0.043(4)
C48A 0.074(5) 0.096(6) 0.127(7) -0.037(5) -0.021(5) -0.013(4)
C49A 0.044(3) 0.045(3) 0.054(3) 0.000(2) -0.010(2) 0.001(2)
C50A 0.040(3) 0.055(3) 0.043(3) -0.008(2) 0.001(2) 0.000(2)
C51A 0.045(3) 0.058(4) 0.055(3) -0.002(3) 0.006(2) 0.004(3)
C52A 0.047(3) 0.058(4) 0.053(3) -0.002(3) -0.002(2) 0.016(3)
C53A 0.052(3) 0.063(4) 0.046(3) -0.002(3) -0.001(2) 0.009(3)
C54A 0.048(3) 0.057(4) 0.056(3) 0.001(3) 0.001(2) 0.008(3)
Co1B 0.0425(4) 0.0469(4) 0.0444(4) 0.0011(3) 0.0019(3) 0.0017(3)
O1B 0.054(2) 0.041(2) 0.049(2) 0.0011(16) 0.0000(17) 0.0022(17)
O2B 0.0446(19) 0.055(2) 0.047(2) 0.0051(18) 0.0052(16) 0.0035(18)
N1B 0.041(2) 0.050(3) 0.044(2) -0.002(2) 0.0019(18) -0.001(2)
N2B 0.046(3) 0.048(3) 0.050(3) 0.002(2) -0.002(2) 0.002(2)
N3B 0.043(2) 0.059(3) 0.040(2) -0.004(2) -0.0014(17) -0.004(2)
N4B 0.050(2) 0.051(3) 0.051(3) 0.005(2) 0.005(2) 0.009(2)
C1B 0.048(3) 0.049(3) 0.057(3) 0.003(3) -0.004(3) -0.006(3)
C2B 0.044(3) 0.055(3) 0.055(3) 0.003(3) 0.002(2) 0.000(3)
C3B 0.054(3) 0.056(3) 0.057(4) 0.005(3) -0.003(3) -0.001(3)
C4B 0.049(3) 0.079(4) 0.046(3) 0.006(3) -0.007(2) -0.012(3)
C5B 0.035(3) 0.089(5) 0.051(3) 0.017(3) -0.001(2) 0.004(3)
C6B 0.043(3) 0.079(4) 0.037(3) -0.004(3) 0.001(2) -0.003(3)
C7B 0.046(3) 0.067(4) 0.046(3) -0.002(3) -0.002(2) 0.009(3)
C8B 0.042(3) 0.053(3) 0.050(3) 0.000(2) 0.004(2) 0.002(3)
C9B 0.044(3) 0.049(3) 0.048(3) 0.003(2) -0.007(2) -0.002(2)
C10B 0.054(3) 0.054(4) 0.061(4) 0.010(3) -0.001(3) 0.001(3)
C11B 0.054(3) 0.061(4) 0.053(3) 0.004(3) -0.003(3) -0.009(3)
C12B 0.061(3) 0.043(3) 0.056(3) 0.001(3) -0.010(3) -0.003(3)
C13B 0.065(3) 0.047(3) 0.038(3) -0.004(2) -0.005(2) -0.003(3)
C14B 0.044(3) 0.045(3) 0.038(3) 0.000(2) -0.003(2) -0.003(2)
C15B 0.045(3) 0.059(4) 0.044(3) -0.006(3) 0.000(2) 0.005(3)
C16B 0.050(3) 0.055(4) 0.051(3) 0.002(3) 0.003(2) 0.000(3)
C17B 0.072(4) 0.064(4) 0.052(3) -0.013(3) 0.006(3) -0.014(3)
C18B 0.049(3) 0.051(3) 0.046(3) -0.008(2) -0.003(2) 0.002(3)
C19B 0.051(3) 0.061(4) 0.043(3) 0.001(3) -0.004(2) 0.002(3)
C20B 0.059(3) 0.059(4) 0.053(3) 0.006(3) -0.005(3) -0.006(3)
C21B 0.065(4) 0.057(4) 0.050(3) 0.004(3) 0.004(3) 0.008(3)
C22B 0.067(4) 0.061(4) 0.062(4) 0.006(3) -0.002(3) 0.011(3)
C23B 0.060(3) 0.058(4) 0.064(4) -0.002(3) 0.002(3) -0.003(3)
C24B 0.049(3) 0.045(3) 0.048(3) 0.006(2) -0.002(2) 0.006(2)
C25B 0.050(3) 0.063(4) 0.048(3) 0.003(3) 0.001(2) 0.000(3)
C26B 0.054(3) 0.077(4) 0.066(4) 0.006(3) -0.002(3) -0.004(3)
C27B 0.050(3) 0.075(4) 0.041(3) -0.005(3) -0.002(2) 0.007(3)
C28B 0.055(3) 0.052(4) 0.063(4) -0.008(3) 0.008(3) 0.008(3)
C29B 0.062(3) 0.079(4) 0.048(3) 0.005(3) 0.001(3) -0.019(3)
C30B 0.073(4) 0.090(5) 0.059(4) -0.018(4) 0.024(3) -0.013(4)
C31B 0.116(6) 0.077(5) 0.085(5) -0.029(4) 0.058(5) -0.027(5)
C32B 0.082(4) 0.067(4) 0.072(4) -0.019(3) 0.013(4) -0.001(4)
C33B 0.047(3) 0.062(4) 0.070(4) 0.010(3) -0.006(3) 0.005(3)
C34B 0.056(4) 0.089(5) 0.095(5) 0.017(4) 0.010(3) 0.029(4)
C35B 0.050(3) 0.091(5) 0.057(4) 0.013(3) -0.005(3) 0.008(3)
C36B 0.059(4) 0.069(4) 0.085(5) 0.001(4) -0.002(3) 0.020(3)
C37B 0.041(3) 0.085(5) 0.080(4) 0.020(4) -0.001(3) -0.011(3)
C38B 0.062(4) 0.105(6) 0.070(5) 0.035(4) 0.005(3) -0.004(4)
C39B 0.074(4) 0.130(7) 0.081(5) 0.034(5) -0.015(4) -0.037(5)
C40B 0.089(5) 0.109(6) 0.068(5) 0.020(4) 0.025(4) 0.019(5)
C41B 0.063(3) 0.047(3) 0.052(3) 0.002(3) -0.004(3) 0.000(3)
C42B 0.085(4) 0.051(4) 0.056(4) 0.007(3) 0.011(3) 0.009(3)
C43B 0.066(4) 0.051(4) 0.073(4) -0.003(3) -0.009(3) 0.012(3)
C44B 0.085(4) 0.041(3) 0.073(4) 0.013(3) 0.008(3) 0.008(3)
C45B 0.061(4) 0.057(4) 0.090(5) 0.014(4) -0.011(3) -0.007(3)
C46B 0.079(6) 0.233(14) 0.165(10) 0.121(10) -0.011(6) -0.067(7)
C48B 0.049(4) 0.119(8) 0.245(14) 0.058(8) 0.004(6) -0.023(5)
C49B 0.042(3) 0.046(3) 0.049(3) 0.008(2) 0.002(2) 0.007(2)
C50B 0.047(3) 0.049(3) 0.044(3) 0.000(2) 0.008(2) 0.002(2)
C51B 0.057(3) 0.047(3) 0.064(4) 0.001(3) -0.004(3) -0.002(3)
C52B 0.060(3) 0.048(3) 0.052(3) -0.002(3) 0.000(3) 0.010(3)
C53B 0.054(3) 0.056(4) 0.054(3) 0.008(3) 0.001(2) 0.020(3)
C54B 0.047(3) 0.048(3) 0.063(4) 0.000(3) -0.004(3) 0.008(3)
O2S 0.077(3) 0.064(3) 0.060(3) -0.010(2) -0.007(2) 0.009(2)
O1S 0.059(2) 0.073(3) 0.052(2) 0.002(2) 0.0036(19) 0.007(2)
C1S 0.062(4) 0.078(5) 0.048(4) -0.005(3) 0.009(3) 0.022(3)
C2S 0.076(4) 0.077(5) 0.089(5) -0.025(4) 0.007(4) -0.004(4)
Cl1 0.0688(10) 0.0838(12) 0.0885(13) 0.0025(10) 0.0060(9) 0.0106(9)
C3S 0.057(7) 0.104(11) 0.071(9) 0.003(8) -0.024(6) -0.002(7)
Cl1S 0.0648(18) 0.073(2) 0.073(2) -0.0156(16) 0.0037(15) 0.0203(16)
Cl2S 0.0426(13) 0.0534(16) 0.0592(17) -0.0062(12) -0.0107(12) 0.0066(11)
C4S 0.109(13) 0.069(11) 0.17(2) -0.023(12) -0.009(13) 0.018(9)
Cl3S 0.0609(19) 0.122(3) 0.097(3) 0.001(2) -0.0015(18) 0.022(2)
Cl4S 0.0624(18) 0.0539(18) 0.092(2) 0.0031(16) 0.0008(16) 0.0073(14)

loop_
_atom_type_symbol
_atom_type_description
_atom_type_scat_dispersion_real
_atom_type_scat_dispersion_imag
_atom_type_scat_source
C C 0.0033 0.0016 'International Tables Vol C Tables 4.2.6.8 and 6.1.1.4'
H H 0.0000 0.0000 'International Tables Vol C Tables 4.2.6.8 and 6.1.1.4'
N N 0.0061 0.0033 'International Tables Vol C Tables 4.2.6.8 and 6.1.1.4'
Co Co 0.3494 0.9721 'International Tables Vol C Tables 4.2.6.8 and 6.1.1.4'
O O 0.0106 0.0060 'International Tables Vol C Tables 4.2.6.8 and 6.1.1.4'
Cl Cl 0.1484 0.1585 'International Tables Vol C Tables 4.2.6.8 and 6.1.1.4'

loop_
_geom_angle_atom_site_label_1
_geom_angle_atom_site_label_2
_geom_angle_atom_site_label_3
_geom_angle
N2A Co1A N1A 85.55(19)
N2A Co1A O1A 179.6(2)
N1A Co1A O1A 94.01(17)
N2A Co1A O2A 93.81(17)
N1A Co1A O2A 179.27(19)
O1A Co1A O2A 86.63(16)
N2A Co1A N4A 89.77(17)
N1A Co1A N4A 89.99(19)
O1A Co1A N4A 90.19(15)
O2A Co1A N4A 90.37(18)
N2A Co1A N3A 89.56(17)
N1A Co1A N3A 90.66(19)
O1A Co1A N3A 90.48(15)
O2A Co1A N3A 88.97(17)
N4A Co1A N3A 179.0(2)
C14A O1A Co1A 124.3(3)
C7A O2A Co1A 125.2(3)
C8A N1A C49A 124.2(5)
C8A N1A Co1A 123.8(4)
C49A N1A Co1A 111.5(3)
C1A N2A C50A 122.8(4)
C1A N2A Co1A 124.4(4)
C50A N2A Co1A 112.6(3)
C16A N3A C15A 61.0(4)
C16A N3A Co1A 122.9(3)
C15A N3A Co1A 121.0(3)
C24A N4A C25A 59.8(3)
C24A N4A Co1A 120.1(3)
C25A N4A Co1A 124.0(3)
N2A C1A C2A 125.0(5)
C3A C2A C7A 121.3(5)
C3A C2A C1A 114.9(5)
C7A C2A C1A 123.5(5)
C4A C3A C2A 121.7(5)
C3A C4A C5A 115.5(5)
C3A C4A C37A 123.6(5)
C5A C4A C37A 120.8(5)
C4A C5A C6A 127.6(5)
C5A C6A C7A 115.1(5)
C5A C6A C33A 122.0(5)
C7A C6A C33A 122.8(5)
O2A C7A C2A 122.3(5)
O2A C7A C6A 119.1(4)
C2A C7A C6A 118.6(5)
N1A C8A C9A 127.7(5)
C14A C9A C8A 122.6(5)
C14A C9A C10A 120.2(5)
C8A C9A C10A 117.2(5)
C11A C10A C9A 122.3(5)
C10A C11A C12A 116.2(5)
C10A C11A C45A 122.4(5)
C12A C11A C45A 121.3(5)
C13A C12A C11A 125.0(5)
C12A C13A C14A 118.3(5)
C12A C13A C41A 119.7(5)
C14A C13A C41A 121.9(5)
O1A C14A C9A 122.4(4)
O1A C14A C13A 119.8(5)
C9A C14A C13A 117.7(5)
N3A C15A C16A 59.4(3)
N3A C15A C18A 122.9(5)
C16A C15A C18A 123.1(5)
N3A C16A C15A 59.6(3)
N3A C16A C17A 117.5(5)
C15A C16A C17A 122.2(5)
C23A C18A C19A 118.3(6)
C23A C18A C15A 119.8(6)
C19A C18A C15A 121.9(5)
C20A C19A C18A 120.0(6)
C19A C20A C21A 121.4(7)
C22A C21A C20A 119.1(6)
C21A C22A C23A 117.9(6)
C18A C23A C22A 123.2(7)
N4A C24A C25A 61.3(4)
N4A C24A C27A 121.3(4)
C25A C24A C27A 125.1(5)
C26A C25A C24A 122.7(5)
C26A C25A N4A 118.1(5)
C24A C25A N4A 58.9(3)
C32A C27A C28A 119.0(5)
C32A C27A C24A 123.7(5)
C28A C27A C24A 117.2(5)
C29A C28A C27A 120.5(6)
C28A C29A C30A 120.8(6)
C29A C30A C31A 119.7(6)
C32A C31A C30A 118.9(5)
C27A C32A C31A 121.1(5)
C6A C33A C36A 113.1(5)
C6A C33A C34A 112.9(5)
C36A C33A C34A 105.7(5)
C6A C33A C35A 108.5(5)
C36A C33A C35A 109.6(5)
C34A C33A C35A 106.8(5)
C40A C37A C4A 109.4(6)
C40A C37A C38A 110.6(7)
C4A C37A C38A 112.3(5)
C40A C37A C39A 111.7(8)
C4A C37A C39A 110.1(6)
C38A C37A C39A 102.7(6)
C13A C41A C42A 110.7(4)
C13A C41A C44A 114.6(5)
C42A C41A C44A 105.8(5)
C13A C41A C43A 109.7(4)
C42A C41A C43A 108.8(5)
C44A C41A C43A 107.1(5)
C48A C45A C46A 108.7(6)
C48A C45A C11A 113.0(5)
C46A C45A C11A 108.7(5)
C48A C45A C47A 110.8(7)
C46A C45A C47A 107.0(6)
C11A C45A C47A 108.5(5)
C54A C49A N1A 116.9(4)
C54A C49A C50A 112.3(5)
N1A C49A C50A 104.7(4)
N2A C50A C49A 105.7(4)
N2A C50A C51A 116.7(4)
C49A C50A C51A 111.5(4)
C50A C51A C52A 107.4(5)
C53A C52A C51A 110.6(5)
C52A C53A C54A 111.4(5)
C49A C54A C53A 108.3(5)
N2B Co1B N1B 85.23(19)
N2B Co1B O1B 179.58(18)
N1B Co1B O1B 94.82(17)
N2B Co1B O2B 92.67(18)
N1B Co1B O2B 177.84(19)
O1B Co1B O2B 87.28(16)
N2B Co1B N4B 89.9(2)
N1B Co1B N4B 90.27(18)
O1B Co1B N4B 90.50(18)
O2B Co1B N4B 90.24(16)
N2B Co1B N3B 90.6(2)
N1B Co1B N3B 89.44(18)
O1B Co1B N3B 88.97(18)
O2B Co1B N3B 90.07(16)
N4B Co1B N3B 179.4(2)
C14B O1B Co1B 125.0(3)
C7B O2B Co1B 123.9(3)
C8B N1B C49B 123.6(4)
C8B N1B Co1B 123.4(4)
C49B N1B Co1B 112.5(3)
C1B N2B C50B 124.6(5)
C1B N2B Co1B 124.0(4)
C50B N2B Co1B 111.2(3)
C15B N3B C16B 60.4(3)
C15B N3B Co1B 119.6(3)
C16B N3B Co1B 123.1(3)
C24B N4B C25B 61.5(3)
C24B N4B Co1B 121.9(3)
C25B N4B Co1B 123.2(4)
N2B C1B C2B 126.3(6)
C7B C2B C3B 122.4(5)
C7B C2B C1B 121.0(5)
C3B C2B C1B 116.4(5)
C4B C3B C2B 119.9(6)
C3B C4B C5B 117.4(5)
C3B C4B C37B 123.6(6)
C5B C4B C37B 118.9(5)
C6B C5B C4B 125.8(5)
C5B C6B C7B 117.7(6)
C5B C6B C33B 121.1(5)
C7B C6B C33B 121.2(5)
O2B C7B C2B 123.7(5)
O2B C7B C6B 119.7(5)
C2B C7B C6B 116.5(6)
N1B C8B C9B 127.0(5)
C14B C9B C10B 122.1(5)
C14B C9B C8B 122.5(5)
C10B C9B C8B 115.4(5)
C11B C10B C9B 121.3(5)
C10B C11B C12B 117.2(5)
C10B C11B C45B 122.4(6)
C12B C11B C45B 120.4(6)
C11B C12B C13B 123.7(5)
C12B C13B C14B 119.0(5)
C12B C13B C41B 120.6(5)
C14B C13B C41B 120.4(5)
O1B C14B C9B 124.0(5)
O1B C14B C13B 119.4(5)
C9B C14B C13B 116.6(5)
C18B C15B N3B 121.5(4)
C18B C15B C16B 124.5(5)
N3B C15B C16B 59.9(3)
N3B C16B C15B 59.8(4)
N3B C16B C17B 117.0(5)
C15B C16B C17B 122.1(5)
C23B C18B C19B 117.4(5)
C23B C18B C15B 118.7(5)
C19B C18B C15B 123.7(5)
C20B C19B C18B 122.7(5)
C19B C20B C21B 118.9(5)
C22B C21B C20B 119.3(6)
C23B C22B C21B 119.6(6)
C22B C23B C18B 122.1(6)
C27B C24B N4B 123.8(5)
C27B C24B C25B 124.9(5)
N4B C24B C25B 60.5(3)
C26B C25B N4B 120.4(5)
C26B C25B C24B 120.9(5)
N4B C25B C24B 58.0(3)
C28B C27B C32B 117.1(6)
C28B C27B C24B 124.0(5)
C32B C27B C24B 118.9(6)
C27B C28B C29B 121.6(6)
C30B C29B C28B 118.5(6)
C31B C30B C29B 121.1(6)
C30B C31B C32B 122.0(7)
C31B C32B C27B 119.4(7)
C35B C33B C36B 110.3(6)
C35B C33B C34B 109.2(5)
C36B C33B C34B 105.9(6)
C35B C33B C6B 109.2(5)
C36B C33B C6B 110.3(5)
C34B C33B C6B 111.9(5)
C39B C37B C38B 110.5(7)
C39B C37B C4B 110.2(5)
C38B C37B C4B 111.9(5)
C39B C37B C40B 107.7(6)
C38B C37B C40B 106.5(6)
C4B C37B C40B 109.9(6)
C42B C41B C13B 109.8(5)
C42B C41B C43B 112.3(5)
C13B C41B C43B 111.5(5)
C42B C41B C44B 105.6(5)
C13B C41B C44B 110.7(5)
C43B C41B C44B 106.8(5)
C46B C45B C48B 113.8(9)
C46B C45B C47B 108.5(9)
C48B C45B C47B 105.5(8)
C46B C45B C11B 108.7(5)
C48B C45B C11B 111.9(6)
C47B C45B C11B 108.2(7)
N1B C49B C54B 116.2(4)
N1B C49B C50B 105.8(4)
C54B C49B C50B 111.5(4)
N2B C50B C51B 117.6(5)
N2B C50B C49B 105.4(4)
C51B C50B C49B 110.8(4)
C50B C51B C52B 109.8(5)
C53B C52B C51B 112.3(5)
C52B C53B C54B 112.1(4)
C49B C54B C53B 108.8(5)
O1S C1S O2S 126.8(7)
O1S C1S C2S 117.7(6)
O2S C1S C2S 115.4(6)
Cl1S C3S Cl2S 112.0(6)
Cl3S C4S Cl4S 110.0(7)

loop_
_geom_bond_atom_site_label_1
_geom_bond_atom_site_label_2
_geom_bond_distance
Co1A N2A 1.892(4)
Co1A N1A 1.893(4)
Co1A O1A 1.899(3)
Co1A O2A 1.915(4)
Co1A N4A 1.956(4)
Co1A N3A 1.957(4)
O1A C14A 1.330(7)
O2A C7A 1.323(6)
N1A C8A 1.247(7)
N1A C49A 1.517(6)
N2A C1A 1.302(7)
N2A C50A 1.463(7)
N3A C16A 1.459(7)
N3A C15A 1.461(7)
N4A C24A 1.477(7)
N4A C25A 1.514(7)
C1A C2A 1.449(8)
C2A C3A 1.401(8)
C2A C7A 1.410(7)
C3A C4A 1.362(9)
C4A C5A 1.386(8)
C4A C37A 1.533(8)
C5A C6A 1.392(8)
C6A C7A 1.434(8)
C6A C33A 1.512(8)
C8A C9A 1.417(7)
C9A C14A 1.415(8)
C9A C10A 1.431(8)
C10A C11A 1.389(7)
C11A C12A 1.397(8)
C11A C45A 1.521(8)
C12A C13A 1.392(8)
C13A C14A 1.451(7)
C13A C41A 1.536(8)
C15A C16A 1.482(8)
C15A C18A 1.488(8)
C16A C17A 1.542(8)
C18A C23A 1.362(8)
C18A C19A 1.396(9)
C19A C20A 1.376(8)
C20A C21A 1.399(9)
C21A C22A 1.392(10)
C22A C23A 1.407(9)
C24A C25A 1.491(8)
C24A C27A 1.503(7)
C25A C26A 1.489(7)
C27A C32A 1.370(7)
C27A C28A 1.398(8)
C28A C29A 1.363(8)
C29A C30A 1.368(8)
C30A C31A 1.405(9)
C31A C32A 1.388(8)
C33A C36A 1.521(9)
C33A C34A 1.554(8)
C33A C35A 1.565(8)
C37A C40A 1.460(10)
C37A C38A 1.543(9)
C37A C39A 1.570(12)
C41A C42A 1.537(8)
C41A C44A 1.542(7)
C41A C43A 1.557(9)
C45A C48A 1.459(10)
C45A C46A 1.503(9)
C45A C47A 1.551(9)
C49A C54A 1.505(8)
C49A C50A 1.521(8)
C50A C51A 1.544(7)
C51A C52A 1.551(8)
C52A C53A 1.506(8)
C53A C54A 1.526(7)
Co1B N2B 1.900(5)
Co1B N1B 1.910(4)
Co1B O1B 1.914(4)
Co1B O2B 1.916(3)
Co1B N4B 1.966(4)
Co1B N3B 1.968(4)
O1B C14B 1.311(6)
O2B C7B 1.323(7)
N1B C8B 1.266(7)
N1B C49B 1.463(7)
N2B C1B 1.259(7)
N2B C50B 1.465(7)
N3B C15B 1.486(7)
N3B C16B 1.487(7)
N4B C24B 1.477(7)
N4B C25B 1.515(7)
C1B C2B 1.468(8)
C2B C7B 1.399(8)
C2B C3B 1.426(8)
C3B C4B 1.351(8)
C4B C5B 1.380(9)
C4B C37B 1.560(8)
C5B C6B 1.372(8)
C6B C7B 1.434(7)
C6B C33B 1.558(8)
C8B C9B 1.467(8)
C9B C14B 1.397(7)
C9B C10B 1.420(8)
C10B C11B 1.358(8)
C11B C12B 1.394(8)
C11B C45B 1.529(9)
C12B C13B 1.399(8)
C13B C14B 1.431(7)
C13B C41B 1.536(8)
C15B C18B 1.477(8)
C15B C16B 1.495(8)
C16B C17B 1.523(8)
C18B C23B 1.376(8)
C18B C19B 1.378(8)
C19B C20B 1.355(8)
C20B C21B 1.408(8)
C21B C22B 1.379(9)
C22B C23B 1.369(9)
C24B C27B 1.442(8)
C24B C25B 1.530(7)
C25B C26B 1.500(8)
C27B C28B 1.396(9)
C27B C32B 1.417(9)
C28B C29B 1.407(8)
C29B C30B 1.359(10)
C30B C31B 1.347(11)
C31B C32B 1.374(10)
C33B C35B 1.474(9)
C33B C36B 1.530(9)
C33B C34B 1.537(8)
C37B C39B 1.491(9)
C37B C38B 1.519(9)
C37B C40B 1.572(10)
C41B C42B 1.534(8)
C41B C43B 1.549(8)
C41B C44B 1.578(8)
C45B C46B 1.503(12)
C45B C48B 1.506(10)
C45B C47B 1.526(14)
C49B C54B 1.519(7)
C49B C50B 1.539(7)
C50B C51B 1.507(8)
C51B C52B 1.512(8)
C52B C53B 1.478(8)
C53B C54B 1.568(8)
O2S C1S 1.249(7)
O1S C1S 1.224(7)
C1S C2S 1.538(10)
C3S Cl1S 1.760(7)
C3S Cl2S 1.761(7)
C4S Cl3S 1.760(7)
C4S Cl4S 1.760(7)

loop_
_geom_hbond_atom_site_label_D
_geom_hbond_atom_site_label_H
_geom_hbond_atom_site_label_A
_geom_hbond_distance_DH
_geom_hbond_distance_HA
_geom_hbond_distance_DA
_geom_hbond_angle_DHA
_geom_hbond_site_symmetry_A
N3A H3A O2S 0.93 1.91 2.825(6) 167.3 .
N4A H4A Cl1 0.93 2.68 3.544(4) 154.4 1_556
N3B H3B O1S 0.93 1.92 2.842(6) 168.7 .
N4B H4B Cl1 0.93 2.60 3.484(5) 159.3 .
